data_7706351
loop_
_publ_author_name
'Kutahyali Aslani, Ceren'
'Breton, Logan S.'
'Klepov, Vladislav V.'
'Zur Loye, Hans-Conrad'

_publ_section_title
;
 A series of
 Rb<sub>4</sub>Ln<sub>2</sub>(P<sub>2</sub>S<sub>6</sub>)(PS<sub>4</sub>)<sub>2</sub>
 (Ln = La, Ce, Pr, Nd, Sm, Gd) rare earth thiophosphates with two distinct
 thiophosphate units [P<sup>V</sup>S<sub>4</sub>]<sup>3-</sup> and
 [P<sup>IV</sup><sub>2</sub>S<sub>6</sub>]<sup>4</sup>.
;
_journal_issue 5
_journal_name_full 'Dalton transactions (Cambridge, England : 2003)'
_journal_page_first 1683
_journal_page_last 1689
_journal_paper_doi 10.1039/d0dt03718d
_journal_volume 50
_journal_year 2021
_chemical_formula_moiety '0.5(P8 Pr4 Rb8 S28)'
_chemical_formula_sum 'P4 Pr2 Rb4 S14'
_chemical_formula_weight 1196.42
_space_group_crystal_system monoclinic
_space_group_IT_number 14
_space_group_name_Hall '-P 2yn'
_space_group_name_H-M_alt 'P 1 21/n 1'
_audit_creation_date 2020-01-18
_audit_creation_method
;
Olex2 1.2
(compiled 2018.05.29 svn.r3508 for OlexSys, GUI svn.r5506)
;
_audit_update_record
;
2020-10-26 deposited with the CCDC.	2021-01-05 downloaded from the CCDC.
;
_cell_angle_alpha 90
_cell_angle_beta 98.0659(7)
_cell_angle_gamma 90
_cell_formula_units_Z 2
_cell_length_a 9.4631(2)
_cell_length_b 6.83090(10)
_cell_length_c 19.6643(4)
_cell_measurement_reflns_used 9651
_cell_measurement_temperature 302(2)
_cell_measurement_theta_max 35.70
_cell_measurement_theta_min 2.28
_cell_volume 1258.55(4)
_computing_molecular_graphics 'Olex2 (Dolomanov et al., 2009)'
_computing_publication_material 'Olex2 (Dolomanov et al., 2009)'
_computing_structure_refinement 'ShelXL (Sheldrick, 2015)'
_diffrn_ambient_temperature 301.92
_diffrn_measured_fraction_theta_full 0.999
_diffrn_measured_fraction_theta_max 0.999
_diffrn_measurement_device_type 'Bruker D8 QUEST'
_diffrn_measurement_method '\f and \w scans'
_diffrn_radiation_type MoK\a
_diffrn_radiation_wavelength 0.71073
_diffrn_reflns_av_R_equivalents 0.0444
_diffrn_reflns_av_unetI/netI 0.0145
_diffrn_reflns_Laue_measured_fraction_full 0.999
_diffrn_reflns_Laue_measured_fraction_max 0.999
_diffrn_reflns_limit_h_max 13
_diffrn_reflns_limit_h_min -13
_diffrn_reflns_limit_k_max 9
_diffrn_reflns_limit_k_min -9
_diffrn_reflns_limit_l_max 27
_diffrn_reflns_limit_l_min -27
_diffrn_reflns_number 72275
_diffrn_reflns_point_group_measured_fraction_full 0.999
_diffrn_reflns_point_group_measured_fraction_max 0.999
_diffrn_reflns_theta_full 25.242
_diffrn_reflns_theta_max 29.994
_diffrn_reflns_theta_min 2.541
_diffrn_standards_number 0
_exptl_absorpt_coefficient_mu 12.918
_exptl_absorpt_correction_T_max 0.2740
_exptl_absorpt_correction_T_min 0.1729
_exptl_absorpt_correction_type multi-scan
_exptl_absorpt_process_details
;
SADABS-2016/2 (Bruker,2016/2) was used for absorption correction.
wR2(int) was 0.1298 before and 0.0651 after correction.
The Ratio of minimum to maximum transmission is 0.6310.
The \l/2 correction factor is Not present.
;
_exptl_crystal_colour colourless
_exptl_crystal_colour_primary colourless
_exptl_crystal_density_diffrn 3.157
_exptl_crystal_description plate
_exptl_crystal_F_000 1100
_exptl_crystal_size_max 0.06
_exptl_crystal_size_mid 0.06
_exptl_crystal_size_min 0.02
_refine_diff_density_max 1.115
_refine_diff_density_min -1.118
_refine_diff_density_rms 0.103
_refine_ls_extinction_method none
_refine_ls_goodness_of_fit_ref 1.060
_refine_ls_hydrogen_treatment undef
_refine_ls_matrix_type full
_refine_ls_number_parameters 109
_refine_ls_number_reflns 3683
_refine_ls_number_restraints 0
_refine_ls_restrained_S_all 1.060
_refine_ls_R_factor_all 0.0199
_refine_ls_R_factor_gt 0.0161
_refine_ls_shift/su_max 0.002
_refine_ls_shift/su_mean 0.000
_refine_ls_structure_factor_coef Fsqd
_refine_ls_weighting_details 'w=1/[\s^2^(Fo^2^)+(0.0148P)^2^+0.9306P] where P=(Fo^2^+2Fc^2^)/3'
_refine_ls_weighting_scheme calc
_refine_ls_wR_factor_gt 0.0348
_refine_ls_wR_factor_ref 0.0370
_reflns_Friedel_coverage 0.000
_reflns_number_gt 3355
_reflns_number_total 3683
_reflns_threshold_expression 'I > 2\s(I)'
_cod_data_source_file d0dt03718d2.cif
_cod_data_source_block Pr
_cod_depositor_comments 'Adding full bibliography for 7706350--7706355.cif.'
_cod_database_code 7706351
_shelx_shelxl_version_number 2018/3
_shelx_space_group_comment
;
The symmetry employed for this shelxl refinement is uniquely defined
by the following loop, which should always be used as a source of
symmetry information in preference to the above space-group names.
They are only intended as comments.
;
_shelx_estimated_absorpt_t_max 0.782
_shelx_estimated_absorpt_t_min 0.511
_olex2_refinement_description
;
;
_olex2_submission_special_instructions 'No special instructions were received'

loop_
_space_group_symop_operation_xyz
'x, y, z'
'-x+1/2, y+1/2, -z+1/2'
'-x, -y, -z'
'x-1/2, -y-1/2, z-1/2'

loop_
_atom_site_label
_atom_site_type_symbol
_atom_site_fract_x
_atom_site_fract_y
_atom_site_fract_z
_atom_site_U_iso_or_equiv
_atom_site_adp_type
_atom_site_occupancy
_atom_site_site_symmetry_order
_atom_site_calc_flag
_atom_site_refinement_flags_posn
_atom_site_refinement_flags_adp
_atom_site_refinement_flags_occupancy
_atom_site_disorder_assembly
_atom_site_disorder_group
Pr1 Pr 0.31090(2) 0.52214(2) 0.65066(2) 0.01578(3) Uani 1 1 d . . . . .
Rb1 Rb 0.64287(3) -0.00850(4) 0.80149(2) 0.03521(6) Uani 1 1 d . . . . .
Rb2 Rb 0.76009(3) 0.99583(3) 0.51635(2) 0.02948(6) Uani 1 1 d . . . . .
S1 S 0.40806(6) 0.72958(7) 0.89255(3) 0.02214(10) Uani 1 1 d . . . . .
S2 S 0.44027(6) 0.25279(7) 0.89851(3) 0.02040(10) Uani 1 1 d . . . . .
S3 S 0.53580(6) 0.49746(8) 0.76549(3) 0.02221(11) Uani 1 1 d . . . . .
S4 S 0.19596(5) 0.43153(8) 0.78086(3) 0.01976(10) Uani 1 1 d . . . . .
S5 S 0.53827(6) 0.74143(7) 0.60004(3) 0.02183(10) Uani 1 1 d . . . . .
S6 S 0.76711(6) 0.48538(8) 0.51414(3) 0.02201(10) Uani 1 1 d . . . . .
S7 S 0.52338(6) 0.25980(7) 0.60039(3) 0.02137(10) Uani 1 1 d . . . . .
P1 P 0.39446(5) 0.48362(7) 0.83462(3) 0.01458(9) Uani 1 1 d . . . . .
P2 P 0.57703(6) 0.49609(7) 0.54721(3) 0.01583(10) Uani 1 1 d . . . . .

loop_
_atom_site_aniso_label
_atom_site_aniso_U_11
_atom_site_aniso_U_22
_atom_site_aniso_U_33
_atom_site_aniso_U_23
_atom_site_aniso_U_13
_atom_site_aniso_U_12
Pr1 0.01604(5) 0.01708(5) 0.01477(5) -0.00071(4) 0.00405(4) 0.00036(4)
Rb1 0.02524(12) 0.03736(13) 0.04381(15) -0.00439(10) 0.00755(10) -0.00109(9)
Rb2 0.03430(13) 0.02153(10) 0.03552(13) 0.00135(8) 0.01504(10) 0.00073(8)
S1 0.0294(3) 0.0153(2) 0.0209(2) -0.00265(18) 0.0007(2) 0.00298(19)
S2 0.0235(2) 0.0165(2) 0.0200(2) 0.00397(17) -0.00111(19) -0.00085(18)
S3 0.0167(2) 0.0321(3) 0.0187(2) 0.00172(19) 0.00574(18) 0.00057(19)
S4 0.0153(2) 0.0242(2) 0.0194(2) 0.00353(19) 0.00098(18) -0.00202(18)
S5 0.0285(3) 0.0157(2) 0.0233(2) -0.00456(18) 0.0109(2) -0.00354(19)
S6 0.0169(2) 0.0252(3) 0.0250(3) -0.00050(19) 0.00646(19) 0.00021(18)
S7 0.0280(3) 0.0153(2) 0.0225(2) 0.00354(18) 0.0097(2) 0.00304(19)
P1 0.0155(2) 0.0141(2) 0.0142(2) 0.00003(16) 0.00259(18) -0.00006(17)
P2 0.0178(2) 0.0144(2) 0.0162(2) -0.00043(17) 0.00560(19) 0.00019(17)

loop_
_atom_type_symbol
_atom_type_description
_atom_type_scat_dispersion_real
_atom_type_scat_dispersion_imag
_atom_type_scat_source
P P 0.1023 0.0942 'International Tables Vol C Tables 4.2.6.8 and 6.1.1.4'
S S 0.1246 0.1234 'International Tables Vol C Tables 4.2.6.8 and 6.1.1.4'
Rb Rb -0.9393 2.9676 'International Tables Vol C Tables 4.2.6.8 and 6.1.1.4'
Pr Pr -0.2180 2.8214 'International Tables Vol C Tables 4.2.6.8 and 6.1.1.4'

loop_
_geom_angle_atom_site_label_1
_geom_angle_atom_site_label_2
_geom_angle_atom_site_label_3
_geom_angle
_geom_angle_site_symmetry_1
_geom_angle_site_symmetry_3
_geom_angle_publ_flag
Rb1 Pr1 Rb2 97.631(5) 2_556 3_676 ?
S1 Pr1 Rb1 51.206(11) 2_546 2_556 ?
S1 Pr1 Rb2 104.715(11) 2_546 3_676 ?
S1 Pr1 S4 133.245(15) 2_546 2_556 ?
S1 Pr1 S4 77.190(15) 2_546 . ?
S1 Pr1 S6 69.089(14) 2_546 3_666 ?
S1 Pr1 S7 88.629(16) 2_546 . ?
S2 Pr1 Rb1 48.553(11) 2_556 2_556 ?
S2 Pr1 Rb2 49.261(11) 2_556 3_676 ?
S2 Pr1 S1 76.109(15) 2_556 2_546 ?
S2 Pr1 S4 65.796(13) 2_556 2_556 ?
S2 Pr1 S4 91.054(15) 2_556 . ?
S2 Pr1 S5 102.529(16) 2_556 . ?
S2 Pr1 S6 67.178(14) 2_556 3_666 ?
S2 Pr1 S7 141.187(15) 2_556 . ?
S3 Pr1 Rb1 116.872(11) . 2_556 ?
S3 Pr1 Rb2 127.925(11) . 3_676 ?
S3 Pr1 S1 127.163(15) . 2_546 ?
S3 Pr1 S2 140.621(15) . 2_556 ?
S3 Pr1 S4 68.509(14) . . ?
S3 Pr1 S4 76.775(14) . 2_556 ?
S3 Pr1 S5 78.342(15) . . ?
S3 Pr1 S6 145.783(14) . 3_666 ?
S3 Pr1 S7 76.412(15) . . ?
S4 Pr1 Rb1 48.819(10) . 2_556 ?
S4 Pr1 Rb1 82.733(10) 2_556 2_556 ?
S4 Pr1 Rb2 136.197(11) . 3_676 ?
S4 Pr1 Rb2 69.997(10) 2_556 3_676 ?
S4 Pr1 S4 77.443(9) . 2_556 ?
S4 Pr1 S6 115.748(14) 2_556 3_666 ?
S4 Pr1 S6 143.148(14) . 3_666 ?
S5 Pr1 Rb1 149.692(11) . 2_556 ?
S5 Pr1 Rb2 55.400(12) . 3_676 ?
S5 Pr1 S1 141.444(15) . 2_546 ?
S5 Pr1 S4 140.940(15) . . ?
S5 Pr1 S4 75.313(14) . 2_556 ?
S5 Pr1 S6 74.939(14) . 3_666 ?
S5 Pr1 S7 68.185(15) . . ?
S6 Pr1 Rb1 96.787(10) 3_666 2_556 ?
S6 Pr1 Rb2 46.229(10) 3_666 3_676 ?
S7 Pr1 Rb1 138.478(11) . 2_556 ?
S7 Pr1 Rb2 103.352(10) . 3_676 ?
S7 Pr1 S4 138.124(14) . 2_556 ?
S7 Pr1 S4 120.441(14) . . ?
S7 Pr1 S6 74.060(14) . 3_666 ?
Pr1 Rb1 Rb1 128.109(7) 2_546 2_646 ?
S1 Rb1 Pr1 40.110(9) 1_545 2_546 ?
S1 Rb1 Rb1 101.261(9) 1_545 2_646 ?
S1 Rb1 S3 55.909(12) 1_545 1_545 ?
S1 Rb1 S3 113.684(13) 1_545 . ?
S1 Rb1 S5 119.065(14) 1_545 2_646 ?
S1 Rb1 S6 63.952(13) 1_545 2_646 ?
S1 Rb1 S7 93.939(13) 1_545 2_646 ?
S1 Rb1 P2 91.568(13) 1_545 2_646 ?
S2 Rb1 Pr1 39.840(9) . 2_546 ?
S2 Rb1 Rb1 163.572(12) . 2_646 ?
S2 Rb1 S1 62.364(13) . 1_545 ?
S2 Rb1 S3 143.027(15) . 2_646 ?
S2 Rb1 S3 116.228(14) . 1_545 ?
S2 Rb1 S3 56.418(12) . . ?
S2 Rb1 S4 76.252(13) . 2_546 ?
S2 Rb1 S5 86.990(13) . 2_646 ?
S2 Rb1 S6 60.890(13) . 2_646 ?
S2 Rb1 S7 115.306(14) . 2_646 ?
S2 Rb1 P2 86.614(13) . 2_646 ?
S3 Rb1 Pr1 75.553(9) . 2_546 ?
S3 Rb1 Pr1 169.349(12) 2_646 2_546 ?
S3 Rb1 Pr1 80.426(10) 1_545 2_546 ?
S3 Rb1 Rb1 138.500(13) . 2_646 ?
S3 Rb1 Rb1 48.576(9) 1_545 2_646 ?
S3 Rb1 Rb1 51.505(11) 2_646 2_646 ?
S3 Rb1 S1 147.531(14) 2_646 1_545 ?
S3 Rb1 S3 142.726(18) 1_545 . ?
S3 Rb1 S3 98.589(15) 2_646 . ?
S3 Rb1 S3 100.079(14) 2_646 1_545 ?
S3 Rb1 S5 135.833(14) 1_545 2_646 ?
S3 Rb1 S5 60.574(13) 2_646 2_646 ?
S3 Rb1 S5 81.401(13) . 2_646 ?
S3 Rb1 S6 102.068(14) 1_545 2_646 ?
S3 Rb1 S6 106.558(14) 2_646 2_646 ?
S3 Rb1 S7 132.941(13) . 2_646 ?
S3 Rb1 S7 59.322(13) 2_646 2_646 ?
S3 Rb1 S7 84.237(13) 1_545 2_646 ?
S3 Rb1 P2 108.632(13) 1_545 2_646 ?
S3 Rb1 P2 74.842(13) 2_646 2_646 ?
S3 Rb1 P2 107.266(13) . 2_646 ?
S4 Rb1 Pr1 41.221(9) 2_546 2_546 ?
S4 Rb1 Rb1 98.365(12) 2_546 2_646 ?
S4 Rb1 S1 64.077(13) 2_546 1_545 ?
S4 Rb1 S3 78.710(13) 2_546 . ?
S4 Rb1 S3 129.459(15) 2_546 2_646 ?
S4 Rb1 S3 64.514(13) 2_546 1_545 ?
S4 Rb1 S5 158.924(14) 2_546 2_646 ?
S4 Rb1 S6 123.370(14) 2_546 2_646 ?
S4 Rb1 S7 148.124(14) 2_546 2_646 ?
S4 Rb1 P2 154.689(14) 2_546 2_646 ?
S5 Rb1 Pr1 126.018(10) 2_646 2_546 ?
S5 Rb1 Rb1 101.133(11) 2_646 2_646 ?
S5 Rb1 S7 51.597(11) 2_646 2_646 ?
S6 Rb1 Pr1 83.609(10) 2_646 2_546 ?
S6 Rb1 Rb1 112.248(12) 2_646 2_646 ?
S6 Rb1 S3 103.083(13) 2_646 . ?
S6 Rb1 S5 55.113(12) 2_646 2_646 ?
S6 Rb1 S7 54.795(12) 2_646 2_646 ?
S6 Rb1 P2 31.726(11) 2_646 2_646 ?
S7 Rb1 Pr1 131.100(11) 2_646 2_546 ?
S7 Rb1 Rb1 61.798(9) 2_646 2_646 ?
P2 Rb1 Pr1 115.222(10) 2_646 2_546 ?
P2 Rb1 Rb1 92.877(11) 2_646 2_646 ?
P2 Rb1 S5 31.617(11) 2_646 2_646 ?
P2 Rb1 S7 31.287(11) 2_646 2_646 ?
S1 Rb2 S1 97.797(13) 4_675 2_656 ?
S1 Rb2 S2 74.724(13) 4_675 2_656 ?
S1 Rb2 S2 56.902(12) 4_675 4_675 ?
S1 Rb2 S5 125.811(12) 2_656 3_676 ?
S1 Rb2 S5 97.449(13) 4_675 3_676 ?
S1 Rb2 S6 61.357(13) 4_675 . ?
S1 Rb2 S7 161.606(16) 4_675 1_565 ?
S1 Rb2 S7 70.963(13) 4_675 3_666 ?
S1 Rb2 P2 131.071(13) 2_656 . ?
S1 Rb2 P2 138.842(13) 4_675 1_565 ?
S1 Rb2 P2 87.191(12) 4_675 . ?
S1 Rb2 P2 85.030(12) 2_656 1_565 ?
S2 Rb2 S1 69.832(12) 4_675 2_656 ?
S2 Rb2 S1 53.523(12) 2_656 2_656 ?
S2 Rb2 S2 96.413(13) 2_656 4_675 ?
S2 Rb2 S5 76.211(12) 4_675 3_676 ?
S2 Rb2 S5 171.489(14) 2_656 3_676 ?
S2 Rb2 S7 122.603(12) 2_656 3_666 ?
S2 Rb2 S7 101.394(13) 4_675 3_666 ?
S2 Rb2 P2 86.669(12) 4_675 1_565 ?
S2 Rb2 P2 133.273(13) 2_656 1_565 ?
S2 Rb2 P2 142.675(13) 4_675 . ?
S2 Rb2 P2 81.877(12) 2_656 . ?
S5 Rb2 S1 118.415(14) . 4_675 ?
S5 Rb2 S1 121.994(14) . 2_656 ?
S5 Rb2 S2 92.326(14) . 2_656 ?
S5 Rb2 S2 168.134(16) . 4_675 ?
S5 Rb2 S5 94.414(13) . 3_676 ?
S5 Rb2 S6 122.875(14) . 1_565 ?
S5 Rb2 S6 59.948(12) . . ?
S5 Rb2 S7 62.760(13) . 1_565 ?
S5 Rb2 S7 67.016(13) . 3_666 ?
S5 Rb2 P2 93.182(12) . 1_565 ?
S5 Rb2 P2 51.514(11) 3_676 1_565 ?
S5 Rb2 P2 101.333(12) 3_676 . ?
S5 Rb2 P2 31.278(11) . . ?
S6 Rb2 S1 114.569(14) . 2_656 ?
S6 Rb2 S1 116.046(14) 1_565 4_675 ?
S6 Rb2 S1 64.113(13) 1_565 2_656 ?
S6 Rb2 S2 117.950(13) . 4_675 ?
S6 Rb2 S2 117.635(14) 1_565 2_656 ?
S6 Rb2 S2 61.088(13) . 2_656 ?
S6 Rb2 S2 59.354(13) 1_565 4_675 ?
S6 Rb2 S5 118.398(14) . 3_676 ?
S6 Rb2 S5 62.438(13) 1_565 3_676 ?
S6 Rb2 S6 177.169(19) 1_565 . ?
S6 Rb2 S7 60.133(13) 1_565 1_565 ?
S6 Rb2 S7 118.428(14) 1_565 3_666 ?
S6 Rb2 S7 62.323(12) . 3_666 ?
S6 Rb2 P2 152.129(14) 1_565 . ?
S6 Rb2 P2 152.095(13) . 1_565 ?
S6 Rb2 P2 30.670(12) 1_565 1_565 ?
S6 Rb2 P2 30.636(11) . . ?
S7 Rb2 S1 96.003(14) 1_565 2_656 ?
S7 Rb2 S1 168.595(14) 3_666 2_656 ?
S7 Rb2 S2 117.763(13) 1_565 4_675 ?
S7 Rb2 S2 123.514(14) 1_565 2_656 ?
S7 Rb2 S5 56.076(11) 3_666 3_676 ?
S7 Rb2 S5 64.485(12) 1_565 3_676 ?
S7 Rb2 S6 122.695(14) 1_565 . ?
S7 Rb2 S7 94.597(13) 1_565 3_666 ?
S7 Rb2 P2 52.307(11) 3_666 . ?
S7 Rb2 P2 31.094(11) 1_565 1_565 ?
S7 Rb2 P2 102.077(12) 3_666 1_565 ?
S7 Rb2 P2 92.869(12) 1_565 . ?
P2 Rb2 P2 121.462(14) . 1_565 ?
Pr1 S1 Rb1 88.682(14) 2_556 1_565 ?
Pr1 S1 Rb2 160.771(18) 2_556 2_646 ?
Pr1 S1 Rb2 100.036(16) 2_556 4_576 ?
Rb1 S1 Rb2 85.040(13) 1_565 2_646 ?
Rb2 S1 Rb1 163.524(19) 4_576 1_565 ?
Rb2 S1 Rb2 82.205(13) 4_576 2_646 ?
P1 S1 Pr1 114.72(3) . 2_556 ?
P1 S1 Rb1 97.48(2) . 1_565 ?
P1 S1 Rb2 91.57(2) . 4_576 ?
P1 S1 Rb2 84.16(2) . 2_646 ?
Pr1 S2 Rb1 91.608(14) 2_546 . ?
Pr1 S2 Rb2 170.713(19) 2_546 2_646 ?
Pr1 S2 Rb2 91.976(15) 2_546 4_576 ?
Rb1 S2 Rb2 91.987(14) . 2_646 ?
Rb1 S2 Rb2 172.972(18) . 4_576 ?
Rb2 S2 Rb2 83.586(13) 2_646 4_576 ?
P1 S2 Pr1 97.01(2) . 2_546 ?
P1 S2 Rb1 98.59(2) . . ?
P1 S2 Rb2 90.92(2) . 2_646 ?
P1 S2 Rb2 86.97(2) . 4_576 ?
Pr1 S3 Rb1 107.013(16) . 2_656 ?
Pr1 S3 Rb1 111.246(17) . . ?
Pr1 S3 Rb1 104.961(16) . 1_565 ?
Rb1 S3 Rb1 81.208(12) 2_656 1_565 ?
Rb1 S3 Rb1 80.122(12) 2_656 . ?
Rb1 S3 Rb1 142.727(18) 1_565 . ?
P1 S3 Pr1 92.50(2) . . ?
P1 S3 Rb1 90.98(2) . . ?
P1 S3 Rb1 160.36(3) . 2_656 ?
P1 S3 Rb1 96.10(2) . 1_565 ?
Pr1 S4 Pr1 126.206(18) . 2_546 ?
Pr1 S4 Rb1 89.960(14) . 2_556 ?
Pr1 S4 Rb1 103.802(14) 2_546 2_556 ?
P1 S4 Pr1 90.34(2) . 2_546 ?
P1 S4 Pr1 89.34(2) . . ?
P1 S4 Rb1 162.87(3) . 2_556 ?
Pr1 S5 Rb1 99.709(15) . 2_656 ?
Pr1 S5 Rb2 85.815(14) . 3_676 ?
Pr1 S5 Rb2 170.00(2) . . ?
Rb1 S5 Rb2 173.506(16) 2_656 3_676 ?
Rb2 S5 Rb1 88.597(14) . 2_656 ?
Rb2 S5 Rb2 85.585(13) . 3_676 ?
P2 S5 Pr1 86.88(2) . . ?
P2 S5 Rb1 72.50(2) . 2_656 ?
P2 S5 Rb2 90.36(2) . . ?
P2 S5 Rb2 104.61(2) . 3_676 ?
Pr1 S6 Rb1 179.519(18) 3_666 2_656 ?
Pr1 S6 Rb2 89.711(14) 3_666 1_545 ?
Pr1 S6 Rb2 91.513(14) 3_666 . ?
Rb2 S6 Rb1 88.746(13) . 2_656 ?
Rb2 S6 Rb1 90.049(14) 1_545 2_656 ?
Rb2 S6 Rb2 177.169(19) 1_545 . ?
P2 S6 Pr1 103.79(3) . 3_666 ?
P2 S6 Rb1 76.63(2) . 2_656 ?
P2 S6 Rb2 90.68(2) . 1_545 ?
P2 S6 Rb2 86.55(2) . . ?
Pr1 S7 Rb1 97.641(14) . 2_656 ?
Pr1 S7 Rb2 91.458(14) . 3_666 ?
Pr1 S7 Rb2 170.513(19) . 1_545 ?
Rb2 S7 Rb1 170.028(16) 3_666 2_656 ?
Rb2 S7 Rb1 84.971(13) 1_545 2_656 ?
Rb2 S7 Rb2 85.401(13) 1_545 3_666 ?
P2 S7 Pr1 85.49(2) . . ?
P2 S7 Rb1 71.35(2) . 2_656 ?
P2 S7 Rb2 86.73(2) . 1_545 ?
P2 S7 Rb2 105.50(2) . 3_666 ?
Rb2 P1 Rb2 71.153(10) 4_576 2_646 ?
S1 P1 Rb2 57.71(2) . 4_576 ?
S1 P1 Rb2 66.22(2) . 2_646 ?
S1 P1 S2 107.82(3) . . ?
S1 P1 S3 109.93(3) . . ?
S1 P1 S4 114.52(3) . . ?
S2 P1 Rb2 59.283(19) . 2_646 ?
S2 P1 Rb2 62.33(2) . 4_576 ?
S2 P1 S3 110.27(3) . . ?
S2 P1 S4 106.58(3) . . ?
S3 P1 Rb2 157.50(3) . 4_576 ?
S3 P1 Rb2 86.76(2) . 2_646 ?
S3 P1 S4 107.65(3) . . ?
S4 P1 Rb2 94.84(2) . 4_576 ?
S4 P1 Rb2 163.31(2) . 2_646 ?
Rb1 P2 Rb2 81.327(11) 2_656 . ?
Rb1 P2 Rb2 80.477(11) 2_656 1_545 ?
Rb2 P2 Rb2 121.463(14) . 1_545 ?
S5 P2 Rb1 75.88(2) . 2_656 ?
S5 P2 Rb2 156.10(3) . 1_545 ?
S5 P2 Rb2 58.364(19) . . ?
S5 P2 P2 105.44(4) . 3_666 ?
S6 P2 Rb1 71.64(2) . 2_656 ?
S6 P2 Rb2 58.647(19) . 1_545 ?
S6 P2 Rb2 62.82(2) . . ?
S6 P2 S5 115.59(3) . . ?
S6 P2 S7 116.17(3) . . ?
S6 P2 P2 104.30(4) . 3_666 ?
S7 P2 Rb1 77.36(2) . 2_656 ?
S7 P2 Rb2 62.178(19) . 1_545 ?
S7 P2 Rb2 157.41(3) . . ?
S7 P2 S5 108.47(3) . . ?
S7 P2 P2 105.74(4) . 3_666 ?
P2 P2 Rb1 175.81(3) 3_666 2_656 ?
P2 P2 Rb2 95.94(3) 3_666 . ?
P2 P2 Rb2 98.39(3) 3_666 1_545 ?

loop_
_geom_bond_atom_site_label_1
_geom_bond_atom_site_label_2
_geom_bond_distance
_geom_bond_site_symmetry_2
_geom_bond_publ_flag
Pr1 Rb1 4.5279(3) 2_556 ?
Pr1 Rb2 4.6324(3) 3_676 ?
Pr1 S1 2.9180(5) 2_546 ?
Pr1 S2 2.9020(5) 2_556 ?
Pr1 S3 2.8825(6) . ?
Pr1 S4 2.9837(5) . ?
Pr1 S4 3.1085(5) 2_556 ?
Pr1 S5 2.9095(5) . ?
Pr1 S6 3.2214(6) 3_666 ?
Pr1 S7 2.9647(5) . ?
Rb1 Rb1 4.5857(4) 2_646 ?
Rb1 S1 3.5300(6) 1_545 ?
Rb1 S2 3.3953(6) . ?
Rb1 S3 3.5658(6) 1_545 ?
Rb1 S3 3.6430(6) . ?
Rb1 S3 3.4794(6) 2_646 ?
Rb1 S4 3.4079(6) 2_546 ?
Rb1 S5 3.7590(6) 2_646 ?
Rb1 S6 3.6064(6) 2_646 ?
Rb1 S7 3.8070(6) 2_646 ?
Rb1 P2 3.6967(6) 2_646 ?
Rb2 S1 3.3489(6) 4_675 ?
Rb2 S1 3.7473(6) 2_656 ?
Rb2 S2 3.5024(6) 2_656 ?
Rb2 S2 3.5119(6) 4_675 ?
Rb2 S5 3.3323(6) . ?
Rb2 S5 3.8232(6) 3_676 ?
Rb2 S6 3.3451(6) 1_565 ?
Rb2 S6 3.4879(6) . ?
Rb2 S7 3.4697(6) 1_565 ?
Rb2 S7 3.7130(6) 3_666 ?
Rb2 P2 3.9169(5) 1_565 ?
Rb2 P2 3.9138(5) . ?
S1 P1 2.0238(7) . ?
S2 P1 2.0247(7) . ?
S3 P1 2.0387(7) . ?
S4 P1 2.0532(7) . ?
S5 P2 2.0320(7) . ?
S6 P2 1.9980(7) . ?
S7 P2 2.0261(7) . ?
P2 P2 2.1946(11) 3_666 ?
